data_1567251
loop_
_publ_author_name
'Zuffa, Caterina'
'Cappuccino, Chiara'
'Marchini, Marianna'
'Contini, Laura'
'Farinella, Francesco'
'Maini, Lucia'

_publ_section_title
;
 AgX-based hybrid coordination polymers: mechanochemical synthesis,
 structure and luminescence property characterization.
;
_journal_issue 0
_journal_name_full 'Faraday discussions'
_journal_page_first 448
_journal_page_last 465
_journal_paper_doi 10.1039/d2fd00093h
_journal_volume 241
_journal_year 2023
_chemical_formula_moiety 'C6 H8 Ag Br N2'
_chemical_formula_sum 'C6 H8 Ag Br N2'
_chemical_formula_weight 295.92
_space_group_crystal_system monoclinic
_space_group_IT_number 14
_space_group_name_Hall '-P 2ybc'
_space_group_name_H-M_alt 'P 1 21/c 1'
_atom_sites_solution_hydrogens geom
_audit_creation_date 2022-05-02
_audit_creation_method
;
Olex2 1.5
(compiled 2022.04.07 svn.rca3783a0 for OlexSys, GUI svn.r6498)
;
_cell_angle_alpha 90
_cell_angle_beta 105.712(6)
_cell_angle_gamma 90
_cell_formula_units_Z 4
_cell_length_a 9.4518(6)
_cell_length_b 6.1880(3)
_cell_length_c 14.3981(9)
_cell_measurement_reflns_used 1046
_cell_measurement_temperature 293(2)
_cell_measurement_theta_max 26.9610
_cell_measurement_theta_min 3.5870
_cell_volume 810.65(9)
_computing_cell_refinement
;
CrysAlisPro, Agilent Technologies,
Version 1.171.37.35 (release 13-08-2014 CrysAlis171 .NET)
(compiled Aug 13 2014,18:06:01)
;
_computing_data_collection
;
CrysAlisPro, Agilent Technologies,
Version 1.171.37.35 (release 13-08-2014 CrysAlis171 .NET)
(compiled Aug 13 2014,18:06:01)
;
_computing_data_reduction
;
CrysAlisPro, Agilent Technologies,
Version 1.171.37.35 (release 13-08-2014 CrysAlis171 .NET)
(compiled Aug 13 2014,18:06:01)
;
_computing_molecular_graphics 'Olex2 1.5 (Dolomanov et al., 2009)'
_computing_publication_material 'Olex2 1.5 (Dolomanov et al., 2009)'
_computing_structure_refinement 'SHELXL 2018/3 (Sheldrick, 2015)'
_diffrn_ambient_temperature 293(2)
_diffrn_detector_area_resol_mean 16.1340
_diffrn_detector_type Sapphire3
_diffrn_measured_fraction_theta_full 0.998
_diffrn_measured_fraction_theta_max 0.858
_diffrn_measurement_details
;
#__ type_ start__ end____ width___ exp.time_
  1 omega    5.00   67.00   1.0000    3.7400
omega____ theta____ kappa____ phi______ frames
    -       19.0017   57.0000   60.0000 62

#__ type_ start__ end____ width___ exp.time_
  2 omega  -19.00    6.00   1.0000    3.7400
omega____ theta____ kappa____ phi______ frames
    -      -17.8298  -99.0000  -30.0000 25

#__ type_ start__ end____ width___ exp.time_
  3 omega  -51.00   47.00   1.0000    3.7400
omega____ theta____ kappa____ phi______ frames
    -       19.0017  -77.0000 -120.0000 98

#__ type_ start__ end____ width___ exp.time_
  4 omega  -69.00  -37.00   1.0000    3.7400
omega____ theta____ kappa____ phi______ frames
    -      -17.8298  178.0000    0.0000 32
;
_diffrn_measurement_device 'four-circle diffractometer'
_diffrn_measurement_device_type 'Xcalibur, Sapphire3'
_diffrn_measurement_method '\w scans'
_diffrn_radiation_type MoK\a
_diffrn_radiation_wavelength 0.71073
_diffrn_reflns_av_R_equivalents 0.0307
_diffrn_reflns_av_unetI/netI 0.0551
_diffrn_reflns_Laue_measured_fraction_full 0.998
_diffrn_reflns_Laue_measured_fraction_max 0.858
_diffrn_reflns_limit_h_max 11
_diffrn_reflns_limit_h_min -12
_diffrn_reflns_limit_k_max 7
_diffrn_reflns_limit_k_min -7
_diffrn_reflns_limit_l_max 19
_diffrn_reflns_limit_l_min -12
_diffrn_reflns_number 3457
_diffrn_reflns_point_group_measured_fraction_full 0.998
_diffrn_reflns_point_group_measured_fraction_max 0.858
_diffrn_reflns_theta_full 25.000
_diffrn_reflns_theta_max 29.112
_diffrn_reflns_theta_min 3.606
_exptl_absorpt_coefficient_mu 7.339
_exptl_absorpt_correction_T_max 1.00000
_exptl_absorpt_correction_T_min 0.45264
_exptl_absorpt_correction_type multi-scan
_exptl_absorpt_process_details
;
CrysAlisPro, Agilent Technologies,
Version 1.171.37.35 (release 13-08-2014 CrysAlis171 .NET)
(compiled Aug 13 2014,18:06:01)
Empirical absorption correction using spherical harmonics,
 implemented in SCALE3 ABSPACK scaling algorithm.
;
_exptl_crystal_colour colourless
_exptl_crystal_colour_primary colourless
_exptl_crystal_density_diffrn 2.425
_exptl_crystal_description rectangular
_exptl_crystal_F_000 560
_exptl_crystal_size_max 0.141
_exptl_crystal_size_mid 0.134
_exptl_crystal_size_min 0.041
_refine_diff_density_max 0.728
_refine_diff_density_min -0.630
_refine_diff_density_rms 0.132
_refine_ls_extinction_coef 0.0064(5)
_refine_ls_extinction_expression Fc^*^=kFc[1+0.001xFc^2^\l^3^/sin(2\q)]^-1/4^
_refine_ls_extinction_method 'SHELXL-2018/3 (Sheldrick 2018)'
_refine_ls_goodness_of_fit_ref 1.041
_refine_ls_hydrogen_treatment constr
_refine_ls_matrix_type full
_refine_ls_number_parameters 92
_refine_ls_number_reflns 1874
_refine_ls_number_restraints 0
_refine_ls_restrained_S_all 1.041
_refine_ls_R_factor_all 0.0581
_refine_ls_R_factor_gt 0.0419
_refine_ls_shift/su_max 0.001
_refine_ls_shift/su_mean 0.000
_refine_ls_structure_factor_coef Fsqd
_refine_ls_weighting_details 'w=1/[\s^2^(Fo^2^)+(0.0282P)^2^] where P=(Fo^2^+2Fc^2^)/3'
_refine_ls_weighting_scheme calc
_refine_ls_wR_factor_gt 0.0749
_refine_ls_wR_factor_ref 0.0852
_reflns_Friedel_coverage 0.000
_reflns_number_gt 1478
_reflns_number_total 1874
_reflns_threshold_expression 'I > 2\s(I)'
_cod_data_source_file d2fd00093h5.cif
_cod_data_source_block agbr_3pica_new
_cod_depositor_comments 'Adding full bibliography for 1567249--1567254.cif.'
_cod_database_code 1567251
_shelx_shelxl_version_number 2018/3
_shelx_space_group_comment
;
The symmetry employed for this shelxl refinement is uniquely defined
by the following loop, which should always be used as a source of
symmetry information in preference to the above space-group names.
They are only intended as comments.
;
_olex2_refinement_description
;
1. Fixed Uiso
 At 1.2 times of:
  All C(H) groups, All C(H,H) groups, All N(H,H) groups
2.a Secondary CH2 refined with riding coordinates:
 N2(H2A,H2B), C7(H7A,H7B)
2.b Aromatic/amide H refined with riding coordinates:
 C2(H2), C5(H5), C6(H6), C4(H4)
;
_olex2_submission_special_instructions 'No special instructions were received'
_oxdiff_exptl_absorpt_empirical_details
;
Empirical correction (ABSPACK) includes:
- Absorption correction using spherical harmonics
- Frame scaling
;

loop_
_space_group_symop_operation_xyz
'x, y, z'
'-x, y+1/2, -z+1/2'
'-x, -y, -z'
'x, -y-1/2, z-1/2'

loop_
_atom_site_label
_atom_site_type_symbol
_atom_site_fract_x
_atom_site_fract_y
_atom_site_fract_z
_atom_site_U_iso_or_equiv
_atom_site_adp_type
_atom_site_occupancy
_atom_site_site_symmetry_order
_atom_site_calc_flag
_atom_site_refinement_flags_posn
_atom_site_refinement_flags_adp
_atom_site_refinement_flags_occupancy
_atom_site_disorder_assembly
_atom_site_disorder_group
Ag1 Ag 0.84709(5) 0.69442(7) 0.76809(3) 0.0539(2) Uani 1 1 d . . . . .
Br1 Br 0.94526(6) 0.88454(8) 0.63060(4) 0.04132(19) Uani 1 1 d . . . . .
N2 N 0.8728(5) 0.9040(6) 0.9016(3) 0.0367(10) Uani 1 1 d . . . . .
H2A H 0.899365 0.815052 0.951870 0.044 Uiso 1 1 calc R U . . .
H2B H 0.949835 0.989149 0.904524 0.044 Uiso 1 1 calc R U . . .
N1 N 0.6486(5) 0.4896(6) 0.6890(3) 0.0398(10) Uani 1 1 d . . . . .
C2 C 0.5098(6) 0.5610(8) 0.6627(3) 0.0358(12) Uani 1 1 d . . . . .
H2 H 0.491566 0.699336 0.681979 0.043 Uiso 1 1 calc R U . . .
C3 C 0.3923(6) 0.4440(8) 0.6091(3) 0.0337(11) Uani 1 1 d . . . . .
C5 C 0.5608(7) 0.1590(8) 0.6108(4) 0.0434(13) Uani 1 1 d . . . . .
H5 H 0.580818 0.019134 0.594426 0.052 Uiso 1 1 calc R U . . .
C6 C 0.6720(6) 0.2884(8) 0.6630(4) 0.0404(12) Uani 1 1 d . . . . .
H6 H 0.767217 0.233875 0.680888 0.048 Uiso 1 1 calc R U . . .
C7 C 0.7585(6) 1.0437(8) 0.9201(4) 0.0430(13) Uani 1 1 d . . . . .
H7A H 0.756530 1.178239 0.885158 0.052 Uiso 1 1 calc R U . . .
H7B H 0.783372 1.077686 0.988345 0.052 Uiso 1 1 calc R U . . .
C4 C 0.4190(7) 0.2379(8) 0.5827(4) 0.0451(14) Uani 1 1 d . . . . .
H4 H 0.342710 0.152904 0.546499 0.054 Uiso 1 1 calc R U . . .

loop_
_atom_site_aniso_label
_atom_site_aniso_U_11
_atom_site_aniso_U_22
_atom_site_aniso_U_33
_atom_site_aniso_U_23
_atom_site_aniso_U_13
_atom_site_aniso_U_12
Ag1 0.0446(3) 0.0613(3) 0.0526(3) -0.0130(2) 0.0077(2) -0.0073(2)
Br1 0.0368(4) 0.0445(3) 0.0424(3) -0.0065(2) 0.0104(3) -0.0005(2)
N2 0.029(3) 0.044(2) 0.033(2) -0.0005(18) 0.0003(18) -0.004(2)
N1 0.036(3) 0.043(2) 0.039(2) -0.004(2) 0.009(2) -0.003(2)
C2 0.031(3) 0.033(3) 0.044(3) -0.002(2) 0.011(2) 0.003(2)
C3 0.029(3) 0.038(3) 0.032(2) 0.002(2) 0.004(2) 0.000(2)
C5 0.041(4) 0.039(3) 0.052(3) -0.014(2) 0.014(3) 0.005(3)
C6 0.031(3) 0.045(3) 0.047(3) -0.007(2) 0.012(2) 0.005(2)
C7 0.034(3) 0.049(3) 0.047(3) -0.011(3) 0.012(2) -0.007(3)
C4 0.039(4) 0.050(3) 0.044(3) -0.014(3) 0.007(3) -0.007(3)

loop_
_atom_type_symbol
_atom_type_description
_atom_type_scat_dispersion_real
_atom_type_scat_dispersion_imag
_atom_type_scat_source
C C 0.0033 0.0016 'International Tables Vol C Tables 4.2.6.8 and 6.1.1.4'
H H 0.0000 0.0000 'International Tables Vol C Tables 4.2.6.8 and 6.1.1.4'
N N 0.0061 0.0033 'International Tables Vol C Tables 4.2.6.8 and 6.1.1.4'
Br Br -0.2901 2.4595 'International Tables Vol C Tables 4.2.6.8 and 6.1.1.4'
Ag Ag -0.8971 1.1015 'International Tables Vol C Tables 4.2.6.8 and 6.1.1.4'

loop_
_geom_angle_atom_site_label_1
_geom_angle_atom_site_label_2
_geom_angle_atom_site_label_3
_geom_angle
_geom_angle_site_symmetry_1
_geom_angle_site_symmetry_3
_geom_angle_publ_flag
Br1 Ag1 Br1 110.25(2) . 2_746 ?
N2 Ag1 Br1 113.26(11) . . ?
N2 Ag1 Br1 92.86(10) . 2_746 ?
N2 Ag1 N1 128.30(15) . . ?
N1 Ag1 Br1 106.04(10) . . ?
N1 Ag1 Br1 103.88(10) . 2_746 ?
Ag1 Br1 Ag1 104.248(19) . 2_756 ?
Ag1 N2 H2A 106.1 . . ?
Ag1 N2 H2B 106.1 . . ?
H2A N2 H2B 106.3 . . ?
C7 N2 Ag1 125.1(3) . . ?
C7 N2 H2A 106.1 . . ?
C7 N2 H2B 106.1 . . ?
C2 N1 Ag1 124.4(3) . . ?
C6 N1 Ag1 118.6(4) . . ?
C6 N1 C2 116.9(4) . . ?
N1 C2 H2 117.8 . . ?
N1 C2 C3 124.5(5) . . ?
C3 C2 H2 117.8 . . ?
C2 C3 C7 120.1(5) . 2_646 ?
C4 C3 C2 117.7(5) . . ?
C4 C3 C7 122.3(5) . 2_646 ?
C6 C5 H5 120.2 . . ?
C6 C5 C4 119.6(5) . . ?
C4 C5 H5 120.2 . . ?
N1 C6 C5 122.5(5) . . ?
N1 C6 H6 118.8 . . ?
C5 C6 H6 118.8 . . ?
N2 C7 C3 113.4(4) . 2_656 ?
N2 C7 H7A 108.9 . . ?
N2 C7 H7B 108.9 . . ?
C3 C7 H7A 108.9 2_656 . ?
C3 C7 H7B 108.9 2_656 . ?
H7A C7 H7B 107.7 . . ?
C3 C4 C5 118.9(5) . . ?
C3 C4 H4 120.5 . . ?
C5 C4 H4 120.5 . . ?

loop_
_geom_bond_atom_site_label_1
_geom_bond_atom_site_label_2
_geom_bond_distance
_geom_bond_site_symmetry_2
_geom_bond_publ_flag
Ag1 Br1 2.8471(7) 2_746 ?
Ag1 Br1 2.6757(7) . ?
Ag1 N2 2.276(4) . ?
Ag1 N1 2.295(4) . ?
N2 H2A 0.8900 . ?
N2 H2B 0.8900 . ?
N2 C7 1.464(6) . ?
N1 C2 1.338(6) . ?
N1 C6 1.336(6) . ?
C2 H2 0.9300 . ?
C2 C3 1.374(7) . ?
C3 C7 1.505(7) 2_646 ?
C3 C4 1.373(7) . ?
C5 H5 0.9300 . ?
C5 C6 1.372(7) . ?
C5 C4 1.380(8) . ?
C6 H6 0.9300 . ?
C7 H7A 0.9700 . ?
C7 H7B 0.9700 . ?
C4 H4 0.9300 . ?

loop_
_geom_torsion_atom_site_label_1
_geom_torsion_atom_site_label_2
_geom_torsion_atom_site_label_3
_geom_torsion_atom_site_label_4
_geom_torsion
_geom_torsion_site_symmetry_1
_geom_torsion_site_symmetry_2
_geom_torsion_site_symmetry_3
_geom_torsion_site_symmetry_4
_geom_torsion_publ_flag
Ag1 N2 C7 C3 40.1(6) . . . 2_656 ?
Ag1 N1 C2 C3 175.0(4) . . . . ?
Ag1 N1 C6 C5 -176.3(4) . . . . ?
N1 C2 C3 C7 -177.4(5) . . . 2_646 ?
N1 C2 C3 C4 1.5(8) . . . . ?
C2 N1 C6 C5 0.7(7) . . . . ?
C2 C3 C4 C5 -0.1(8) . . . . ?
C6 N1 C2 C3 -1.9(8) . . . . ?
C6 C5 C4 C3 -1.0(8) . . . . ?
C7 C3 C4 C5 178.8(5) 2_646 . . . ?
C4 C5 C6 N1 0.6(8) . . . . ?
